data_4300019
loop_
_publ_author_name
'Jorge A. R. Navarro'
'Eva Freisinger'
'Bernhard Lippert'

_publ_contact_author_address
; Fachbereich Chemie
  Universit\"at Dortmund
  Otto-Hahn-Str. 6
  D-44221 Dortmund
  Germany
;
_publ_contact_author_email lippert@pop.uni-dortmund.de
_publ_contact_author_fax 'Int. code + (231) 755-3797'
_publ_contact_author_name 'Prof. Bernhard Lippert'
_publ_contact_author_phone '231 755-3840'
_publ_section_title
;
From Simple trans-[a2Pt(2-hydroxypyrimidine)2]2+ (a = NH3, CH3NH2) Complexes
to Structures of Higher Complexity. Molecular Recognition of
2-Aminopyrimidine by Hydrogen Bond Formation and Reactivity toward
Additional Metal Ions
;
_journal_name_full 'Inorganic Chemistry'
_journal_page_first 1059
_journal_page_last 1065
_journal_paper_doi 10.1021/ic9903634
_journal_volume 39
_journal_year 2000
_chemical_formula_structural tr-[(CH3NH2)2Pt(2-Hydroxypyrimidine)2](ClO4)2
_chemical_formula_sum 'C5 H9 Cl N3 O5 Pt0.5'
_chemical_formula_weight 324.15
_space_group_IT_number 2
_symmetry_cell_setting triclinic
_symmetry_space_group_name_Hall '-P 1'
_symmetry_space_group_name_H-M 'P -1'
_atom_sites_solution_hydrogens refU
_atom_sites_solution_primary patterson
_atom_sites_solution_secondary difmap
_audit_creation_method SHELXL
_cell_angle_alpha 93.12(3)
_cell_angle_beta 92.86(3)
_cell_angle_gamma 102.58(3)
_cell_formula_units_Z 2
_cell_length_a 5.6920(10)
_cell_length_b 7.758(2)
_cell_length_c 11.236(2)
_cell_measurement_reflns_used 1654
_cell_measurement_temperature 293(2)
_cell_measurement_theta_max 25.66
_cell_measurement_theta_min 1.82
_cell_volume 482.56(18)
_computing_cell_refinement 'DENZO, SCALEPACK (Otwinowski, Minor, 1997)'
_computing_data_collection 'KappaCCD (Nonius BV, Netherlands)'
_computing_data_reduction 'DENZO, SCALEPACK (Otwinowski, Minor, 1997)'
_computing_molecular_graphics 'Siemens SHELXTL-PLUS(VMS)'
_computing_publication_material SHELXL-93
_computing_structure_refinement 'SHELXL-93 (Sheldrick, 1993)'
_computing_structure_solution 'SHELXS-86 (Sheldrick, 1990)'
_diffrn_ambient_temperature 293(2)
_diffrn_detector_area_resol_mean '19 vertical, 18 horizontal'
_diffrn_measurement_device Enraf-Nonius-KappaCCD
_diffrn_measurement_method
;
360 frames via \w-rotation (\D\w\=1\%) and two times 15s per frame
;
_diffrn_radiation_monochromator graphite
_diffrn_radiation_source 'fine-focus sealed tube'
_diffrn_radiation_type MoK\a
_diffrn_radiation_wavelength 0.71069
_diffrn_reflns_av_R_equivalents 0.057
_diffrn_reflns_av_sigmaI/netI 0.0373
_diffrn_reflns_limit_h_max 6
_diffrn_reflns_limit_h_min 0
_diffrn_reflns_limit_k_max 9
_diffrn_reflns_limit_k_min -9
_diffrn_reflns_limit_l_max 13
_diffrn_reflns_limit_l_min -13
_diffrn_reflns_number 1654
_diffrn_reflns_theta_max 25.66
_diffrn_reflns_theta_min 1.82
_exptl_absorpt_coefficient_mu 7.610
_exptl_absorpt_correction_T_max 0.2163
_exptl_absorpt_correction_T_min 0.0865
_exptl_absorpt_correction_type SCALEPACK
_exptl_crystal_colour colourless
_exptl_crystal_density_diffrn 2.231
_exptl_crystal_description blocks
_exptl_crystal_F_000 312
_exptl_crystal_size_max 0.63
_exptl_crystal_size_mid 0.50
_exptl_crystal_size_min 0.29
_refine_diff_density_max 2.302
_refine_diff_density_min -3.479
_refine_diff_density_rms 0.264
_refine_ls_extinction_coef 0.0242(48)
_refine_ls_extinction_expression Fc^*^=kFc[1+0.001xFc^2^\l^3^/sin(2\q)]^-1/4^
_refine_ls_extinction_method SHELXL
_refine_ls_goodness_of_fit_all 1.094
_refine_ls_goodness_of_fit_obs 1.094
_refine_ls_matrix_type full
_refine_ls_number_parameters 165
_refine_ls_number_reflns 1649
_refine_ls_number_restraints 0
_refine_ls_restrained_S_all 1.129
_refine_ls_restrained_S_obs 1.094
_refine_ls_R_factor_all 0.0495
_refine_ls_R_factor_obs 0.0480
_refine_ls_shift/esd_max 0.019
_refine_ls_shift/esd_mean 0.002
_refine_ls_structure_factor_coef Fsqd
_refine_ls_weighting_details 'w=1/[\s^2^(Fo^2^)+(0.1042P)^2^+0.0000P] where P=(Fo^2^+2Fc^2^)/3'
_refine_ls_weighting_scheme calc
_refine_ls_wR_factor_all 0.1228
_refine_ls_wR_factor_obs 0.1189
_reflns_number_observed 1647
_reflns_number_total 1654
_reflns_observed_criterion >2sigma(I)
_cod_depositor_comments
;
The following automatic conversions were performed:

'_refine_ls_weighting_scheme' value 'calc
w=1/[\s^2^(Fo^2^)+(0.1042P)^2^+0.0000P] where P=(Fo^2^+2Fc^2^)/3' was
changed to 'calc'. New tag '_refine_ls_weighting_details' was
created. The value of the new tag was set to
'w=1/[\s^2^(Fo^2^)+(0.1042P)^2^+0.0000P] where P=(Fo^2^+2Fc^2^)/3'.

Automatic conversion script
Id: cif_fix_values 3143 2015-03-26 13:38:13Z robertas 
;
_cod_original_cell_volume 482.6(2)
_cod_original_formula_sum 'C5 H9 Cl N3 O5 Pt0.50'
_cod_database_code 4300019

loop_
_symmetry_equiv_pos_as_xyz
'x, y, z'
'-x, -y, -z'

loop_
_atom_site_aniso_label
_atom_site_aniso_U_11
_atom_site_aniso_U_22
_atom_site_aniso_U_33
_atom_site_aniso_U_23
_atom_site_aniso_U_13
_atom_site_aniso_U_12
Pt1 0.0388(4) 0.0464(4) 0.0241(3) 0.0016(2) 0.0022(2) 0.0103(2)
N7 0.033(5) 0.064(5) 0.035(4) 0.002(3) -0.003(3) 0.008(3)
C7 0.068(8) 0.050(5) 0.069(7) 0.011(5) 0.009(6) 0.016(5)
N1 0.035(4) 0.050(4) 0.034(4) -0.003(3) 0.000(3) 0.008(3)
C2 0.039(5) 0.042(4) 0.038(5) 0.002(3) -0.001(3) 0.006(3)
O2 0.060(5) 0.079(5) 0.045(4) -0.004(3) -0.005(3) 0.034(4)
N3 0.055(6) 0.058(4) 0.042(4) -0.005(4) 0.012(4) 0.020(4)
C4 0.060(7) 0.074(6) 0.031(5) -0.011(4) -0.002(4) 0.010(5)
C5 0.069(8) 0.086(7) 0.028(5) 0.001(5) -0.004(4) 0.025(6)
C6 0.062(7) 0.066(6) 0.031(5) 0.002(4) 0.002(4) 0.029(5)
Cl1 0.054(2) 0.0712(15) 0.0356(12) 0.0082(10) 0.0077(10) 0.0204(11)
O11 0.124(10) 0.106(8) 0.085(8) 0.006(6) 0.005(7) 0.073(8)
O12 0.051(16) 0.128(28) 0.033(17) -0.021(15) 0.018(10) 0.039(14)
O13 0.125(38) 0.093(27) 0.106(35) 0.026(21) -0.030(25) -0.033(23)
O14 0.193(61) 0.167(57) 0.066(25) -0.034(38) -0.011(29) 0.054(49)
O12A 0.145(30) 0.111(23) 0.049(21) -0.003(18) 0.054(17) 0.041(17)
O13A 0.089(21) 0.083(16) 0.080(19) 0.038(15) 0.033(17) 0.040(17)
O14A 0.068(15) 0.131(26) 0.057(13) -0.014(17) -0.021(10) -0.005(15)

loop_
_atom_site_label
_atom_site_type_symbol
_atom_site_fract_x
_atom_site_fract_y
_atom_site_fract_z
_atom_site_U_iso_or_equiv
_atom_site_thermal_displace_type
_atom_site_occupancy
_atom_site_calc_flag
_atom_site_refinement_flags
_atom_site_disorder_group
Pt1 Pt 0.0000 0.0000 0.0000 0.0363(3) Uani 1 d S .
N7 N 0.2759(15) 0.2046(11) -0.0359(7) 0.045(2) Uani 1 d . .
H7A H 0.3906(15) 0.2221(11) 0.0243(7) 0.040(18) Uiso 1 calc R .
H7B H 0.3421(15) 0.1744(11) -0.1029(7) 0.040(18) Uiso 1 calc R .
C7 C 0.1976(25) 0.3702(14) -0.0515(12) 0.062(3) Uani 1 d . .
H7C H 0.3287(57) 0.4572(42) -0.0775(86) 0.074(25) Uiso 1 calc R .
H7D H 0.1482(169) 0.4122(69) 0.0231(23) 0.074(25) Uiso 1 calc R .
H7E H 0.0645(115) 0.3497(32) -0.1103(64) 0.074(25) Uiso 1 calc R .
N1 N 0.0128(14) 0.0999(10) 0.1723(7) 0.040(2) Uani 1 d . .
C2 C -0.1576(17) 0.1925(11) 0.2056(8) 0.040(2) Uani 1 d . .
O2 O -0.3181(16) 0.2146(12) 0.1369(7) 0.059(2) Uani 1 d . .
N3 N -0.1320(17) 0.2608(12) 0.3215(8) 0.050(2) Uani 1 d . .
H3 H -0.2293(17) 0.3251(12) 0.3438(8) 0.037(13) Uiso 1 calc R .
C4 C 0.0355(22) 0.2340(16) 0.4029(9) 0.056(3) Uani 1 d . .
H4 H 0.0464(22) 0.2862(16) 0.4801(9) 0.037(13) Uiso 1 calc R .
C5 C 0.1890(24) 0.1296(17) 0.3712(9) 0.060(3) Uani 1 d . .
H5 H 0.2993(24) 0.1023(17) 0.4269(9) 0.037(13) Uiso 1 calc R .
C6 C 0.1754(21) 0.0664(15) 0.2544(9) 0.051(2) Uani 1 d . .
H6 H 0.2821(21) -0.0023(15) 0.2308(9) 0.037(13) Uiso 1 calc R .
Cl1 Cl 0.4629(5) 0.6631(4) 0.3267(2) 0.0522(6) Uani 1 d . .
O11 O 0.6354(28) 0.5639(18) 0.3570(12) 0.098(4) Uani 1 d . .
O12 O 0.3274(72) 0.6990(80) 0.4381(40) 0.068(10) Uani 0.44 d P 1
O13 O 0.6298(111) 0.8298(76) 0.3253(51) 0.117(22) Uani 0.44 d P 1
O14 O 0.3418(152) 0.6486(79) 0.2242(63) 0.142(27) Uani 0.44 d P 1
O12A O 0.3183(91) 0.6628(67) 0.4109(36) 0.099(15) Uani 0.56 d P 2
O13A O 0.5762(62) 0.8313(50) 0.2904(29) 0.079(10) Uani 0.56 d P 2
O14A O 0.3212(65) 0.5646(47) 0.2247(36) 0.091(10) Uani 0.56 d P 2

loop_
_atom_type_symbol
_atom_type_description
_atom_type_scat_dispersion_real
_atom_type_scat_dispersion_imag
_atom_type_scat_source
C C 0.0033 0.0016 'International Tables Vol C Tables 4.2.6.8 and 6.1.1.4'
H H 0.0000 0.0000 'International Tables Vol C Tables 4.2.6.8 and 6.1.1.4'
N N 0.0061 0.0033 'International Tables Vol C Tables 4.2.6.8 and 6.1.1.4'
O O 0.0106 0.0060 'International Tables Vol C Tables 4.2.6.8 and 6.1.1.4'
Cl Cl 0.1484 0.1585 'International Tables Vol C Tables 4.2.6.8 and 6.1.1.4'
Pt Pt -1.7033 8.3905 'International Tables Vol C Tables 4.2.6.8 and 6.1.1.4'

loop_
_geom_angle_atom_site_label_1
_geom_angle_atom_site_label_2
_geom_angle_atom_site_label_3
_geom_angle
_geom_angle_site_symmetry_1
_geom_angle_site_symmetry_3
_geom_angle_publ_flag
N1 Pt1 N1 180.0 . 2 ?
N1 Pt1 N7 89.6(3) . 2 ?
N1 Pt1 N7 90.4(3) 2 2 ?
N1 Pt1 N7 90.4(3) . . ?
N1 Pt1 N7 89.6(3) 2 . ?
N7 Pt1 N7 180.0 2 . ?
C7 N7 Pt1 113.0(7) . . ?
C7 N7 H7A 109.0(6) . . ?
Pt1 N7 H7A 109.0(2) . . ?
C7 N7 H7B 109.0(6) . . ?
Pt1 N7 H7B 109.0(2) . . ?
H7A N7 H7B 107.8 . . ?
N7 C7 H7C 109.5(6) . . ?
N7 C7 H7D 109.5(6) . . ?
H7C C7 H7D 109.5 . . ?
N7 C7 H7E 109.5(6) . . ?
H7C C7 H7E 109.5 . . ?
H7D C7 H7E 109.5 . . ?
C6 N1 C2 120.3(8) . . ?
C6 N1 Pt1 120.5(6) . . ?
C2 N1 Pt1 119.0(6) . . ?
O2 C2 N3 121.7(9) . . ?
O2 C2 N1 122.7(9) . . ?
N3 C2 N1 115.6(8) . . ?
C4 N3 C2 124.3(9) . . ?
C4 N3 H3 117.8(6) . . ?
C2 N3 H3 117.8(5) . . ?
N3 C4 C5 119.3(9) . . ?
N3 C4 H4 120.4(6) . . ?
C5 C4 H4 120.4(6) . . ?
C4 C5 C6 117.7(10) . . ?
C4 C5 H5 121.2(6) . . ?
C6 C5 H5 121.2(7) . . ?
N1 C6 C5 122.4(10) . . ?
N1 C6 H6 118.8(5) . . ?
C5 C6 H6 118.8(7) . . ?
O12A Cl1 O11 109.8(23) . . ?
O14 Cl1 O11 124.9(32) . . ?
O12A Cl1 O13A 116.1(25) . . ?
O11 Cl1 O13A 110.9(14) . . ?
O14 Cl1 O13 103.4(36) . . ?
O11 Cl1 O13 96.4(26) . . ?
O12A Cl1 O14A 106.4(29) . . ?
O11 Cl1 O14A 105.0(18) . . ?
O13A Cl1 O14A 107.9(22) . . ?
O14 Cl1 O12 116.4(39) . . ?
O11 Cl1 O12 109.7(18) . . ?
O13 Cl1 O12 99.9(35) . . ?

loop_
_geom_bond_atom_site_label_1
_geom_bond_atom_site_label_2
_geom_bond_distance
_geom_bond_site_symmetry_2
_geom_bond_publ_flag
Pt1 N1 2.037(8) . ?
Pt1 N1 2.037(8) 2 ?
Pt1 N7 2.048(8) 2 ?
Pt1 N7 2.048(8) . ?
N7 C7 1.466(14) . ?
N7 H7A 0.90 . ?
N7 H7B 0.90 . ?
C7 H7C 0.96 . ?
C7 H7D 0.96 . ?
C7 H7E 0.96 . ?
N1 C6 1.350(13) . ?
N1 C2 1.381(12) . ?
C2 O2 1.213(13) . ?
C2 N3 1.367(13) . ?
N3 C4 1.34(2) . ?
N3 H3 0.86 . ?
C4 C5 1.36(2) . ?
C4 H4 0.93 . ?
C5 C6 1.368(15) . ?
C5 H5 0.93 . ?
C6 H6 0.93 . ?
Cl1 O12A 1.28(4) . ?
Cl1 O14 1.30(7) . ?
Cl1 O11 1.413(11) . ?
Cl1 O13A 1.42(4) . ?
Cl1 O13 1.43(6) . ?
Cl1 O14A 1.45(3) . ?
Cl1 O12 1.55(4) . ?

loop_
_geom_torsion_atom_site_label_1
_geom_torsion_atom_site_label_2
_geom_torsion_atom_site_label_3
_geom_torsion_atom_site_label_4
_geom_torsion
_geom_torsion_site_symmetry_1
_geom_torsion_site_symmetry_2
_geom_torsion_site_symmetry_3
_geom_torsion_site_symmetry_4
_geom_torsion_publ_flag
N1 Pt1 N7 C7 -77.3(8) . . . . ?
N1 Pt1 N7 C7 102.7(8) 2 . . . ?
N7 Pt1 N7 C7 135.5(1000) 2 . . . ?
N1 Pt1 N1 C6 -99.4(1000) 2 . . . ?
N7 Pt1 N1 C6 97.4(8) 2 . . . ?
N7 Pt1 N1 C6 -82.6(8) . . . . ?
N1 Pt1 N1 C2 84.9(1000) 2 . . . ?
N7 Pt1 N1 C2 -78.3(7) 2 . . . ?
N7 Pt1 N1 C2 101.7(7) . . . . ?
C6 N1 C2 O2 -174.5(10) . . . . ?
Pt1 N1 C2 O2 1.3(13) . . . . ?
C6 N1 C2 N3 6.5(13) . . . . ?
Pt1 N1 C2 N3 -177.7(6) . . . . ?
O2 C2 N3 C4 176.9(11) . . . . ?
N1 C2 N3 C4 -4.1(15) . . . . ?
C2 N3 C4 C5 -1.4(18) . . . . ?
N3 C4 C5 C6 4.4(19) . . . . ?
C2 N1 C6 C5 -3.8(17) . . . . ?
Pt1 N1 C6 C5 -179.5(9) . . . . ?
C4 C5 C6 N1 -1.8(19) . . . . ?
